data_7132408
loop_
_publ_author_name
'Gharpure, Santosh J.'
'Kumari, Sanyog'

_publ_section_title
;
 Cascade radical cyclization on 3-propargyl-2-alkenyl indole gives
 stereoselective access to cyclohepta[<i>b</i>]indole over carbazole.
;
_journal_issue 5
_journal_name_full 'Chemical communications (Cambridge, England)'
_journal_page_first 538
_journal_page_last 541
_journal_paper_doi 10.1039/d3cc05237k
_journal_volume 60
_journal_year 2024
_chemical_formula_moiety 'C44 H33 F5 N2 O4 S2'
_chemical_formula_sum 'C44 H33 F5 N2 O4 S2'
_chemical_formula_weight 812.84
_space_group_crystal_system monoclinic
_space_group_IT_number 14
_space_group_name_Hall '-P 2yn'
_space_group_name_H-M_alt 'P 1 21/n 1'
_atom_sites_solution_hydrogens geom
_audit_creation_date 2023-09-22
_audit_creation_method
;
Olex2 1.3-ac4
(compiled 2019.04.23 svn.r3594 for Rigaku Oxford Diffraction, GUI svn.r5739)
;
_audit_update_record
;
2023-09-22 deposited with the CCDC.	2023-11-26 downloaded from the CCDC.
;
_cell_angle_alpha 90
_cell_angle_beta 101.799(7)
_cell_angle_gamma 90
_cell_formula_units_Z 4
_cell_length_a 10.3514(6)
_cell_length_b 27.898(2)
_cell_length_c 15.1231(11)
_cell_measurement_reflns_used 5504
_cell_measurement_temperature 150
_cell_measurement_theta_max 29.2640
_cell_measurement_theta_min 2.3090
_cell_volume 4275.0(5)
_computing_cell_refinement 'CrysAlisPro 1.171.39.46 (Rigaku OD, 2018)'
_computing_data_collection 'CrysAlisPro 1.171.39.46 (Rigaku OD, 2018)'
_computing_data_reduction 'CrysAlisPro 1.171.39.46 (Rigaku OD, 2018)'
_computing_molecular_graphics 'Olex2 (Dolomanov et al., 2009)'
_computing_publication_material 'Olex2 (Dolomanov et al., 2009)'
_computing_structure_refinement 'ShelXL (Sheldrick, 2015)'
_diffrn_ambient_temperature 150
_diffrn_detector 'CCD plate'
_diffrn_measured_fraction_theta_full 1.000
_diffrn_measured_fraction_theta_max 1.000
_diffrn_measurement_details
;
List of Runs (angles in degrees, time in seconds):

  # Type    Start    End  Width  t~exp~   \w     \q     \k     \f   Frames
#--------------------------------------------------------------------------
  1  \w   -110.00  70.00   0.50    8.00    --  -20.00   0.00-180.00  360
  2  \w    -61.00  19.00   0.50    8.00    --  -20.00 -72.00 108.00  160
  3  \w    -49.00 -19.00   0.50    8.00    --  -20.00  72.00 108.00   60
  4  \w    -49.00 -30.00   0.50    8.00    --  -20.00 -72.00-180.00   38
;
_diffrn_measurement_device 'abstract diffractometer'
_diffrn_measurement_device_type 'dtrek-CrysAlisPro-abstract goniometer imported rigaku-d*trek images'
_diffrn_measurement_method '\w scans'
_diffrn_orient_matrix_type 'CrysAlisPro convention (1999,Acta A55,543-557)'
_diffrn_orient_matrix_UB_11 0.0217797000
_diffrn_orient_matrix_UB_12 0.0180207000
_diffrn_orient_matrix_UB_13 -0.0266757000
_diffrn_orient_matrix_UB_21 -0.0053705000
_diffrn_orient_matrix_UB_22 -0.0163936000
_diffrn_orient_matrix_UB_23 -0.0363964000
_diffrn_orient_matrix_UB_31 -0.0663259000
_diffrn_orient_matrix_UB_32 0.0072352000
_diffrn_orient_matrix_UB_33 -0.0161184000
_diffrn_radiation_monochromator graphite
_diffrn_radiation_probe x-ray
_diffrn_radiation_type 'Mo K\a'
_diffrn_radiation_wavelength 0.71073
_diffrn_reflns_av_R_equivalents 0.1210
_diffrn_reflns_av_unetI/netI 0.1494
_diffrn_reflns_Laue_measured_fraction_full 1.000
_diffrn_reflns_Laue_measured_fraction_max 1.000
_diffrn_reflns_limit_h_max 12
_diffrn_reflns_limit_h_min -12
_diffrn_reflns_limit_k_max 32
_diffrn_reflns_limit_k_min -33
_diffrn_reflns_limit_l_max 13
_diffrn_reflns_limit_l_min -17
_diffrn_reflns_number 24705
_diffrn_reflns_point_group_measured_fraction_full 1.000
_diffrn_reflns_point_group_measured_fraction_max 1.000
_diffrn_reflns_theta_full 24.998
_diffrn_reflns_theta_max 24.998
_diffrn_reflns_theta_min 1.557
_diffrn_source 'fine-focus sealed X-ray tube'
_diffrn_source_type 'Enhance (Mo) X-ray Source'
_exptl_absorpt_coefficient_mu 0.189
_exptl_absorpt_correction_T_max 1.00000
_exptl_absorpt_correction_T_min 0.36495
_exptl_absorpt_correction_type multi-scan
_exptl_absorpt_process_details
;
CrysAlisPro 1.171.39.46 (Rigaku Oxford Diffraction, 2018)
Empirical absorption correction using spherical harmonics,
 implemented in SCALE3 ABSPACK scaling algorithm.
;
_exptl_crystal_colour colourless
_exptl_crystal_colour_primary colourless
_exptl_crystal_density_diffrn 1.263
_exptl_crystal_description block
_exptl_crystal_F_000 1680
_exptl_crystal_size_max 0.2
_exptl_crystal_size_mid 0.12
_exptl_crystal_size_min 0.048
_refine_diff_density_max 0.709
_refine_diff_density_min -0.663
_refine_diff_density_rms 0.172
_refine_ls_extinction_method none
_refine_ls_goodness_of_fit_ref 1.029
_refine_ls_hydrogen_treatment constr
_refine_ls_matrix_type full
_refine_ls_number_parameters 517
_refine_ls_number_reflns 7529
_refine_ls_number_restraints 0
_refine_ls_restrained_S_all 1.029
_refine_ls_R_factor_all 0.1792
_refine_ls_R_factor_gt 0.0985
_refine_ls_shift/su_max 0.000
_refine_ls_shift/su_mean 0.000
_refine_ls_structure_factor_coef Fsqd
_refine_ls_weighting_details 'w=1/[\s^2^(Fo^2^)+(0.1852P)^2^] where P=(Fo^2^+2Fc^2^)/3'
_refine_ls_weighting_scheme calc
_refine_ls_wR_factor_gt 0.2581
_refine_ls_wR_factor_ref 0.3464
_reflns_Friedel_coverage 0.000
_reflns_number_gt 3702
_reflns_number_total 7529
_reflns_threshold_expression 'I > 2\s(I)'
_cod_data_source_file d3cc05237k2.cif
_cod_data_source_block sjg-negi-4-328-2_mo_sq
_cod_depositor_comments 'Adding full bibliography for 7132403--7132408.cif.'
_cod_original_cell_volume 4275.0(6)
_cod_database_code 7132408
_shelx_shelxl_version_number 2018/3
_shelx_space_group_comment
;
The symmetry employed for this shelxl refinement is uniquely defined
by the following loop, which should always be used as a source of
symmetry information in preference to the above space-group names.
They are only intended as comments.
;
_shelx_estimated_absorpt_t_max 0.991
_shelx_estimated_absorpt_t_min 0.963
_reflns_odcompleteness_completeness 91.11
_reflns_odcompleteness_iscentric 1
_reflns_odcompleteness_theta 31.05
_olex2_refinement_description
;
1. Fixed Uiso
 At 1.2 times of:
  All C(H) groups, All C(H,H) groups
 At 1.5 times of:
  All C(H,H,H) groups
2.a Ternary CH refined with riding coordinates:
 C00G(H00G), C00I(H00I), C00Z(H00Z)
2.b Secondary CH2 refined with riding coordinates:
 C01K(H01N,H01O)
2.c Aromatic/amide H refined with riding coordinates:
 C00J(H00J), C00O(H00O), C00Q(H00Q), C00R(H00R), C00T(H00T), C00X(H00X),
 C012(H012), C015(H015), C016(H016), C019(H019), C01A(H01D), C01B(H01E),
 C01D(H01F), C01E(H01G), C01F(H01H), C01H(H01L), C01J(H01M), C01L(H01P),
 C01N(H01Q)
2.d Idealised Me refined as rotating group:
 C011(H01A,H01B,H01C), C01G(H01I,H01J,H01K), C01P(H01R,H01S,H01T)
;
_olex2_submission_special_instructions 'No special instructions were received'
_oxdiff_exptl_absorpt_empirical_details
;
Empirical correction (ABSPACK) includes:
- Absorption correction using spherical harmonics
- Frame scaling
;
_oxdiff_exptl_absorpt_empirical_full_max 2.184
_oxdiff_exptl_absorpt_empirical_full_min 0.551

loop_
_space_group_symop_operation_xyz
'x, y, z'
'-x+1/2, y+1/2, -z+1/2'
'-x, -y, -z'
'x-1/2, -y-1/2, z-1/2'

loop_
_atom_site_label
_atom_site_type_symbol
_atom_site_fract_x
_atom_site_fract_y
_atom_site_fract_z
_atom_site_U_iso_or_equiv
_atom_site_adp_type
_atom_site_occupancy
_atom_site_site_symmetry_order
_atom_site_calc_flag
_atom_site_refinement_flags_posn
_atom_site_refinement_flags_adp
_atom_site_refinement_flags_occupancy
_atom_site_disorder_assembly
_atom_site_disorder_group
S01 S 0.77618(14) 0.37839(7) 0.83331(12) 0.0397(5) Uani 1 1 d . . . . .
S02 S 0.12596(15) 0.39805(7) 0.68752(11) 0.0414(5) Uani 1 1 d . . . . .
F00 F -0.0191(4) 0.35376(16) 0.5170(3) 0.0527(11) Uani 1 1 d . . . . .
F1 F 0.3926(4) 0.42276(17) 0.6469(3) 0.0598(12) Uani 1 1 d . . . . .
F2 F 0.3178(5) 0.36245(19) 0.3508(3) 0.0700(14) Uani 1 1 d . . . . .
O006 O 0.7845(4) 0.38448(18) 0.9272(3) 0.0449(12) Uani 1 1 d . . . . .
F3 F 0.0681(4) 0.33811(17) 0.3620(3) 0.0644(13) Uani 1 1 d . . . . .
O008 O 0.4252(4) 0.39832(19) 1.0642(3) 0.0499(13) Uani 1 1 d . . . . .
F4 F 0.4800(4) 0.40462(18) 0.4934(3) 0.0691(14) Uani 1 1 d . . . . .
O00A O 0.2373(4) 0.3557(2) 1.0330(3) 0.0504(13) Uani 1 1 d . . . . .
O00B O 0.8901(4) 0.36149(18) 0.8007(3) 0.0497(13) Uani 1 1 d . . . . .
N00C N 0.6563(4) 0.33894(19) 0.7958(3) 0.0306(12) Uani 1 1 d . . . . .
N00E N 0.7438(6) 0.2515(3) 0.9194(4) 0.0624(19) Uani 1 1 d . . . . .
C00F C 0.2313(5) 0.2737(2) 0.7782(4) 0.0310(15) Uani 1 1 d . . . . .
C00G C 0.2910(5) 0.3173(2) 0.7418(4) 0.0275(14) Uani 1 1 d . . . . .
H00G H 0.258542 0.315398 0.674907 0.033 Uiso 1 1 calc R . . . .
C00H C 0.5304(5) 0.3375(2) 0.8233(4) 0.0283(14) Uani 1 1 d . . . . .
C00I C 0.3688(5) 0.3531(2) 0.9249(4) 0.0284(14) Uani 1 1 d . . . . .
H00I H 0.329912 0.320147 0.918386 0.034 Uiso 1 1 calc R . . . .
C00J C 0.3065(6) 0.2322(2) 0.7988(4) 0.0399(17) Uani 1 1 d . . . . .
H00J H 0.397013 0.231963 0.795131 0.048 Uiso 1 1 calc R . . . .
C00K C 0.6398(6) 0.3188(2) 0.7083(4) 0.0352(16) Uani 1 1 d . . . . .
C00L C 0.3518(6) 0.3720(2) 1.0142(4) 0.0367(16) Uani 1 1 d . . . . .
C00M C 0.5069(6) 0.3062(2) 0.6828(4) 0.0323(15) Uani 1 1 d . . . . .
C00N C 0.4397(6) 0.3200(2) 0.7537(4) 0.0289(14) Uani 1 1 d . . . . .
C00O C 0.4602(6) 0.2846(3) 0.5977(4) 0.0402(17) Uani 1 1 d . . . . .
H00O H 0.370285 0.275338 0.579697 0.048 Uiso 1 1 calc R . . . .
C00P C 0.5890(6) 0.3081(3) 0.9885(4) 0.0405(17) Uani 1 1 d . . . . .
C00Q C 0.0975(6) 0.2733(3) 0.7804(4) 0.0430(18) Uani 1 1 d . . . . .
H00Q H 0.046165 0.301508 0.766273 0.052 Uiso 1 1 calc R . . . .
C00R C 0.5485(7) 0.2770(3) 0.5408(5) 0.050(2) Uani 1 1 d . . . . .
H00R H 0.518417 0.263187 0.482812 0.060 Uiso 1 1 calc R . . . .
C00S C 0.2848(5) 0.3845(2) 0.8499(4) 0.0347(15) Uani 1 1 d . . . . .
C00T C 0.0392(7) 0.2316(3) 0.8033(5) 0.050(2) Uani 1 1 d . . . . .
H00T H -0.052742 0.231301 0.802903 0.060 Uiso 1 1 calc R . . . .
C00U C 0.2489(6) 0.4338(3) 0.8763(4) 0.0398(17) Uani 1 1 d . . . . .
C00V C 0.1061(7) 0.3666(2) 0.5120(4) 0.0417(18) Uani 1 1 d . . . . .
C00W C 0.2404(5) 0.3664(2) 0.7682(4) 0.0347(16) Uani 1 1 d . . . . .
C00X C 0.1119(7) 0.1909(3) 0.8266(5) 0.0498(19) Uani 1 1 d . . . . .
H00X H 0.071335 0.162780 0.843809 0.060 Uiso 1 1 calc R . . . .
C00Z C 0.5182(5) 0.3480(2) 0.9214(4) 0.0314(15) Uani 1 1 d . . . . .
H00Z H 0.562394 0.379326 0.939856 0.038 Uiso 1 1 calc R . . . .
C010 C 0.6787(7) 0.2773(3) 0.9475(4) 0.0407(17) Uani 1 1 d . . . . .
C011 C 0.4934(7) 0.2711(3) 1.0214(5) 0.053(2) Uani 1 1 d . . . . .
H01A H 0.440869 0.287651 1.059134 0.079 Uiso 1 1 calc GR . . . .
H01B H 0.545491 0.245693 1.056653 0.079 Uiso 1 1 calc GR . . . .
H01C H 0.434392 0.257025 0.968855 0.079 Uiso 1 1 calc GR . . . .
C012 C 0.2471(7) 0.1909(3) 0.8248(5) 0.0451(18) Uani 1 1 d . . . . .
H012 H 0.298292 0.162789 0.841296 0.054 Uiso 1 1 calc R . . . .
C013 C 0.1843(6) 0.3878(2) 0.5876(4) 0.0374(16) Uani 1 1 d . . . . .
C014 C 0.7228(6) 0.4326(3) 0.7776(4) 0.0410(17) Uani 1 1 d . . . . .
C015 C 0.7286(6) 0.3109(3) 0.6528(4) 0.0429(18) Uani 1 1 d . . . . .
H015 H 0.818816 0.319581 0.671213 0.051 Uiso 1 1 calc R . . . .
C016 C 0.0852(7) 0.4891(3) 0.9067(5) 0.058(2) Uani 1 1 d . . . . .
H016 H -0.003316 0.495696 0.911193 0.070 Uiso 1 1 calc R . . . .
C017 C 0.2755(8) 0.3706(3) 0.4270(4) 0.0494(19) Uani 1 1 d . . . . .
C018 C 0.3107(6) 0.4010(3) 0.5768(4) 0.0438(18) Uani 1 1 d . . . . .
C019 C 0.6808(6) 0.2897(3) 0.5686(4) 0.051(2) Uani 1 1 d . . . . .
H019 H 0.740100 0.283754 0.529460 0.061 Uiso 1 1 calc R . . . .
C01A C 0.6706(6) 0.4672(3) 0.8265(5) 0.0494(19) Uani 1 1 d . . . . .
H01D H 0.666883 0.462267 0.888095 0.059 Uiso 1 1 calc R . . . .
C01B C 0.3414(7) 0.4701(3) 0.8942(6) 0.054(2) Uani 1 1 d . . . . .
H01E H 0.430193 0.463499 0.890348 0.065 Uiso 1 1 calc R . . . .
C01C C 0.1491(7) 0.3580(3) 0.4333(5) 0.0469(19) Uani 1 1 d . . . . .
C01D C 0.6241(7) 0.5093(3) 0.7821(6) 0.061(2) Uani 1 1 d . . . . .
H01F H 0.588504 0.533623 0.814035 0.074 Uiso 1 1 calc R . . . .
C01E C 0.1789(8) 0.5250(3) 0.9223(5) 0.064(2) Uani 1 1 d . . . . .
H01G H 0.154119 0.556471 0.936425 0.077 Uiso 1 1 calc R . . . .
C01F C 0.1200(6) 0.4440(3) 0.8849(5) 0.050(2) Uani 1 1 d . . . . .
H01H H 0.055606 0.419238 0.875488 0.060 Uiso 1 1 calc R . . . .
C01G C 0.6750(6) 0.3324(3) 1.0761(4) 0.052(2) Uani 1 1 d . . . . .
H01I H 0.729192 0.357938 1.058118 0.078 Uiso 1 1 calc GR . . . .
H01J H 0.732333 0.308204 1.111247 0.078 Uiso 1 1 calc GR . . . .
H01K H 0.616417 0.345925 1.113026 0.078 Uiso 1 1 calc GR . . . .
C01H C 0.3083(7) 0.5157(3) 0.9174(5) 0.059(2) Uani 1 1 d . . . . .
H01L H 0.373347 0.540131 0.929862 0.071 Uiso 1 1 calc R . . . .
C01I C 0.3567(7) 0.3916(3) 0.5000(5) 0.051(2) Uani 1 1 d . . . . .
C01J C 0.6287(10) 0.5164(3) 0.6930(7) 0.078(3) Uani 1 1 d . . . . .
H01M H 0.597057 0.545675 0.664576 0.093 Uiso 1 1 calc R . . . .
C01K C 0.1993(7) 0.3753(4) 1.1149(5) 0.066(3) Uani 1 1 d . . . . .
H01N H 0.266496 0.366771 1.169180 0.079 Uiso 1 1 calc R . . . .
H01O H 0.193361 0.410715 1.110961 0.079 Uiso 1 1 calc R . . . .
C01L C 0.7275(9) 0.4390(4) 0.6872(6) 0.074(3) Uani 1 1 d . . . . .
H01P H 0.763415 0.414965 0.654771 0.089 Uiso 1 1 calc R . . . .
C01N C 0.6775(11) 0.4823(4) 0.6446(7) 0.091(3) Uani 1 1 d . . . . .
H01Q H 0.678038 0.487445 0.582568 0.109 Uiso 1 1 calc R . . . .
C01P C 0.0723(8) 0.3553(4) 1.1215(6) 0.092(3) Uani 1 1 d . . . . .
H01R H 0.011072 0.358282 1.063084 0.139 Uiso 1 1 calc GR . . . .
H01S H 0.037014 0.372605 1.167698 0.139 Uiso 1 1 calc GR . . . .
H01T H 0.083089 0.321326 1.138140 0.139 Uiso 1 1 calc GR . . . .

loop_
_atom_site_aniso_label
_atom_site_aniso_U_11
_atom_site_aniso_U_22
_atom_site_aniso_U_33
_atom_site_aniso_U_23
_atom_site_aniso_U_13
_atom_site_aniso_U_12
S01 0.0292(8) 0.0486(12) 0.0413(10) -0.0043(9) 0.0074(7) -0.0028(7)
S02 0.0405(9) 0.0483(12) 0.0325(9) 0.0002(9) 0.0008(7) 0.0092(8)
F00 0.042(2) 0.067(3) 0.046(2) -0.006(2) 0.0013(17) -0.008(2)
F1 0.055(2) 0.080(3) 0.040(2) -0.005(2) -0.0005(18) -0.023(2)
F2 0.092(3) 0.088(4) 0.038(2) -0.004(2) 0.032(2) -0.009(3)
O006 0.033(2) 0.067(3) 0.032(3) -0.008(2) 0.0025(19) -0.002(2)
F3 0.074(3) 0.076(3) 0.039(2) -0.010(2) 0.000(2) -0.017(2)
O008 0.049(3) 0.062(4) 0.039(3) -0.016(3) 0.008(2) -0.008(3)
F4 0.061(3) 0.091(4) 0.061(3) 0.006(3) 0.025(2) -0.024(3)
O00A 0.046(3) 0.076(4) 0.033(3) -0.012(3) 0.017(2) -0.012(3)
O00B 0.026(2) 0.057(3) 0.066(3) -0.014(3) 0.009(2) 0.001(2)
N00C 0.028(2) 0.039(3) 0.025(3) 0.001(3) 0.0074(19) -0.004(2)
N00E 0.067(4) 0.066(5) 0.054(4) 0.018(4) 0.012(3) 0.028(4)
C00F 0.027(3) 0.046(4) 0.019(3) -0.008(3) 0.003(2) -0.006(3)
C00G 0.023(3) 0.035(4) 0.023(3) 0.001(3) 0.002(2) 0.005(3)
C00H 0.026(3) 0.034(4) 0.026(3) 0.006(3) 0.011(2) 0.007(3)
C00I 0.037(3) 0.025(4) 0.024(3) -0.001(3) 0.008(2) 0.000(3)
C00J 0.037(3) 0.039(4) 0.038(4) -0.001(3) -0.004(3) -0.003(3)
C00K 0.036(3) 0.043(4) 0.026(3) -0.012(3) 0.007(3) -0.005(3)
C00L 0.035(3) 0.049(5) 0.030(3) 0.001(3) 0.016(3) 0.000(3)
C00M 0.037(3) 0.027(4) 0.030(3) 0.002(3) 0.002(3) 0.003(3)
C00N 0.036(3) 0.028(4) 0.022(3) 0.002(3) 0.004(2) 0.007(3)
C00O 0.038(3) 0.051(5) 0.033(4) -0.009(3) 0.009(3) -0.009(3)
C00P 0.045(4) 0.050(5) 0.027(3) 0.004(3) 0.007(3) 0.003(3)
C00Q 0.046(4) 0.053(5) 0.033(4) -0.001(4) 0.013(3) 0.006(4)
C00R 0.050(4) 0.061(5) 0.041(4) -0.015(4) 0.012(3) 0.003(4)
C00S 0.030(3) 0.036(4) 0.039(4) 0.001(3) 0.009(3) 0.000(3)
C00T 0.036(4) 0.069(6) 0.047(4) -0.008(4) 0.015(3) -0.003(4)
C00U 0.037(3) 0.041(4) 0.038(4) -0.006(3) 0.000(3) 0.002(3)
C00V 0.051(4) 0.037(4) 0.030(4) 0.007(3) -0.008(3) -0.009(3)
C00W 0.027(3) 0.043(4) 0.033(3) -0.008(3) 0.004(3) 0.008(3)
C00X 0.059(5) 0.052(5) 0.041(4) 0.000(4) 0.016(3) -0.019(4)
C00Z 0.029(3) 0.034(4) 0.031(3) 0.000(3) 0.005(2) 0.005(3)
C010 0.051(4) 0.039(4) 0.030(4) 0.010(3) 0.004(3) 0.004(4)
C011 0.055(4) 0.054(5) 0.047(4) 0.008(4) 0.004(3) 0.003(4)
C012 0.045(4) 0.044(5) 0.047(4) 0.007(4) 0.011(3) -0.001(3)
C013 0.043(4) 0.033(4) 0.034(4) -0.001(3) 0.002(3) -0.002(3)
C014 0.046(4) 0.043(4) 0.039(4) -0.001(4) 0.020(3) -0.005(3)
C015 0.030(3) 0.059(5) 0.039(4) -0.002(4) 0.008(3) 0.003(3)
C016 0.042(4) 0.070(6) 0.066(5) -0.032(5) 0.019(3) -0.003(4)
C017 0.073(5) 0.052(5) 0.027(4) -0.006(4) 0.019(3) 0.002(4)
C018 0.045(4) 0.046(5) 0.034(4) 0.009(4) -0.008(3) -0.009(3)
C019 0.039(4) 0.084(6) 0.034(4) -0.007(4) 0.016(3) 0.004(4)
C01A 0.045(4) 0.046(5) 0.061(5) 0.001(4) 0.019(3) -0.007(4)
C01B 0.032(3) 0.043(5) 0.084(6) -0.002(4) 0.003(3) 0.002(3)
C01C 0.057(5) 0.039(5) 0.042(4) 0.003(4) 0.003(3) -0.007(4)
C01D 0.071(5) 0.047(5) 0.069(6) -0.009(5) 0.023(4) -0.005(4)
C01E 0.074(6) 0.047(5) 0.058(5) -0.019(4) -0.013(4) 0.017(4)
C01F 0.038(4) 0.051(5) 0.060(5) -0.026(4) 0.008(3) -0.002(3)
C01G 0.044(4) 0.070(6) 0.034(4) 0.004(4) -0.010(3) 0.005(4)
C01H 0.055(5) 0.048(5) 0.069(6) 0.004(4) -0.001(4) -0.003(4)
C01I 0.049(4) 0.065(6) 0.041(4) -0.003(4) 0.017(3) -0.009(4)
C01J 0.121(8) 0.040(5) 0.075(7) 0.019(5) 0.027(6) 0.000(5)
C01K 0.057(5) 0.107(8) 0.041(4) -0.029(5) 0.030(4) -0.015(5)
C01L 0.096(7) 0.073(7) 0.061(6) -0.006(5) 0.037(5) -0.004(5)
C01N 0.148(10) 0.059(7) 0.072(7) 0.020(6) 0.038(6) -0.004(7)
C01P 0.071(6) 0.144(10) 0.069(6) -0.026(7) 0.031(5) -0.008(6)

loop_
_atom_type_symbol
_atom_type_description
_atom_type_scat_dispersion_real
_atom_type_scat_dispersion_imag
_atom_type_scat_source
C C 0.0033 0.0016 'International Tables Vol C Tables 4.2.6.8 and 6.1.1.4'
H H 0.0000 0.0000 'International Tables Vol C Tables 4.2.6.8 and 6.1.1.4'
F F 0.0171 0.0103 'International Tables Vol C Tables 4.2.6.8 and 6.1.1.4'
N N 0.0061 0.0033 'International Tables Vol C Tables 4.2.6.8 and 6.1.1.4'
O O 0.0106 0.0060 'International Tables Vol C Tables 4.2.6.8 and 6.1.1.4'
S S 0.1246 0.1234 'International Tables Vol C Tables 4.2.6.8 and 6.1.1.4'

loop_
_geom_angle_atom_site_label_1
_geom_angle_atom_site_label_2
_geom_angle_atom_site_label_3
_geom_angle
_geom_angle_site_symmetry_1
_geom_angle_site_symmetry_3
_geom_angle_publ_flag
O006 S01 O00B 119.7(3) . . ?
O006 S01 N00C 108.0(3) . . ?
O006 S01 C014 109.0(3) . . ?
O00B S01 N00C 105.7(3) . . ?
O00B S01 C014 108.3(3) . . ?
N00C S01 C014 105.3(3) . . ?
C00W S02 C013 102.3(3) . . ?
C00L O00A C01K 116.4(5) . . ?
C00H N00C S01 124.9(4) . . ?
C00K N00C S01 121.2(4) . . ?
C00K N00C C00H 108.3(4) . . ?
C00J C00F C00G 119.7(5) . . ?
C00Q C00F C00G 119.9(6) . . ?
C00Q C00F C00J 119.9(6) . . ?
C00F C00G H00G 104.3 . . ?
C00F C00G C00W 115.5(5) . . ?
C00N C00G C00F 118.5(5) . . ?
C00N C00G H00G 104.3 . . ?
C00N C00G C00W 108.4(5) . . ?
C00W C00G H00G 104.3 . . ?
N00C C00H C00Z 121.8(4) . . ?
C00N C00H N00C 108.0(5) . . ?
C00N C00H C00Z 129.6(5) . . ?
C00L C00I H00I 107.1 . . ?
C00L C00I C00S 108.0(5) . . ?
C00L C00I C00Z 111.2(5) . . ?
C00S C00I H00I 107.1 . . ?
C00S C00I C00Z 115.9(5) . . ?
C00Z C00I H00I 107.1 . . ?
C00F C00J H00J 120.3 . . ?
C00F C00J C012 119.3(6) . . ?
C012 C00J H00J 120.3 . . ?
C00M C00K N00C 106.5(5) . . ?
C015 C00K N00C 131.5(6) . . ?
C015 C00K C00M 122.0(6) . . ?
O008 C00L O00A 122.7(6) . . ?
O008 C00L C00I 127.4(6) . . ?
O00A C00L C00I 109.9(5) . . ?
C00K C00M C00N 108.9(5) . . ?
C00K C00M C00O 119.7(6) . . ?
C00O C00M C00N 131.5(6) . . ?
C00H C00N C00G 129.6(5) . . ?
C00H C00N C00M 108.2(5) . . ?
C00M C00N C00G 122.0(5) . . ?
C00M C00O H00O 120.6 . . ?
C00R C00O C00M 118.7(6) . . ?
C00R C00O H00O 120.6 . . ?
C00Z C00P C01G 110.1(6) . . ?
C010 C00P C00Z 112.7(5) . . ?
C010 C00P C011 103.7(6) . . ?
C010 C00P C01G 107.6(5) . . ?
C011 C00P C00Z 115.0(5) . . ?
C011 C00P C01G 107.2(5) . . ?
C00F C00Q H00Q 120.0 . . ?
C00T C00Q C00F 120.0(7) . . ?
C00T C00Q H00Q 120.0 . . ?
C00O C00R H00R 119.9 . . ?
C019 C00R C00O 120.2(6) . . ?
C019 C00R H00R 119.9 . . ?
C00U C00S C00I 117.1(5) . . ?
C00W C00S C00I 120.0(6) . . ?
C00W C00S C00U 122.7(6) . . ?
C00Q C00T H00T 119.5 . . ?
C00X C00T C00Q 121.0(6) . . ?
C00X C00T H00T 119.5 . . ?
C01B C00U C00S 121.6(6) . . ?
C01B C00U C01F 118.0(7) . . ?
C01F C00U C00S 120.4(6) . . ?
F00 C00V C013 117.9(6) . . ?
F00 C00V C01C 118.8(5) . . ?
C01C C00V C013 123.3(7) . . ?
C00G C00W S02 118.8(4) . . ?
C00S C00W S02 120.7(5) . . ?
C00S C00W C00G 120.5(5) . . ?
C00T C00X H00X 120.2 . . ?
C00T C00X C012 119.5(7) . . ?
C012 C00X H00X 120.2 . . ?
C00H C00Z C00I 109.0(4) . . ?
C00H C00Z C00P 111.4(5) . . ?
C00H C00Z H00Z 108.1 . . ?
C00I C00Z C00P 112.0(5) . . ?
C00I C00Z H00Z 108.1 . . ?
C00P C00Z H00Z 108.1 . . ?
N00E C010 C00P 175.5(8) . . ?
C00P C011 H01A 109.5 . . ?
C00P C011 H01B 109.5 . . ?
C00P C011 H01C 109.5 . . ?
H01A C011 H01B 109.5 . . ?
H01A C011 H01C 109.5 . . ?
H01B C011 H01C 109.5 . . ?
C00J C012 C00X 120.1(7) . . ?
C00J C012 H012 119.9 . . ?
C00X C012 H012 119.9 . . ?
C00V C013 S02 122.0(5) . . ?
C00V C013 C018 114.6(6) . . ?
C018 C013 S02 123.3(5) . . ?
C01A C014 S01 117.3(5) . . ?
C01L C014 S01 120.7(6) . . ?
C01L C014 C01A 121.9(7) . . ?
C00K C015 H015 121.1 . . ?
C00K C015 C019 117.7(6) . . ?
C019 C015 H015 121.1 . . ?
C01E C016 H016 120.1 . . ?
C01F C016 H016 120.1 . . ?
C01F C016 C01E 119.9(7) . . ?
F2 C017 C01C 120.0(6) . . ?
F2 C017 C01I 120.8(7) . . ?
C01I C017 C01C 119.2(6) . . ?
F1 C018 C013 118.4(6) . . ?
F1 C018 C01I 118.6(6) . . ?
C01I C018 C013 123.0(6) . . ?
C00R C019 C015 121.6(6) . . ?
C00R C019 H019 119.2 . . ?
C015 C019 H019 119.2 . . ?
C014 C01A H01D 121.2 . . ?
C01D C01A C014 117.6(7) . . ?
C01D C01A H01D 121.2 . . ?
C00U C01B H01E 119.1 . . ?
C01H C01B C00U 121.7(7) . . ?
C01H C01B H01E 119.1 . . ?
F3 C01C C00V 120.5(6) . . ?
F3 C01C C017 119.8(7) . . ?
C00V C01C C017 119.7(6) . . ?
C01A C01D H01F 119.4 . . ?
C01J C01D C01A 121.2(8) . . ?
C01J C01D H01F 119.4 . . ?
C016 C01E H01G 119.7 . . ?
C016 C01E C01H 120.6(7) . . ?
C01H C01E H01G 119.7 . . ?
C00U C01F H01H 119.5 . . ?
C016 C01F C00U 121.0(7) . . ?
C016 C01F H01H 119.5 . . ?
C00P C01G H01I 109.5 . . ?
C00P C01G H01J 109.5 . . ?
C00P C01G H01K 109.5 . . ?
H01I C01G H01J 109.5 . . ?
H01I C01G H01K 109.5 . . ?
H01J C01G H01K 109.5 . . ?
C01B C01H H01L 120.6 . . ?
C01E C01H C01B 118.8(7) . . ?
C01E C01H H01L 120.6 . . ?
F4 C01I C017 119.2(6) . . ?
F4 C01I C018 120.7(6) . . ?
C018 C01I C017 120.1(6) . . ?
C01D C01J H01M 119.4 . . ?
C01N C01J C01D 121.3(9) . . ?
C01N C01J H01M 119.4 . . ?
O00A C01K H01N 110.0 . . ?
O00A C01K H01O 110.0 . . ?
H01N C01K H01O 108.4 . . ?
C01P C01K O00A 108.3(6) . . ?
C01P C01K H01N 110.0 . . ?
C01P C01K H01O 110.0 . . ?
C014 C01L H01P 120.8 . . ?
C014 C01L C01N 118.3(9) . . ?
C01N C01L H01P 120.8 . . ?
C01J C01N C01L 119.6(9) . . ?
C01J C01N H01Q 120.2 . . ?
C01L C01N H01Q 120.2 . . ?
C01K C01P H01R 109.5 . . ?
C01K C01P H01S 109.5 . . ?
C01K C01P H01T 109.5 . . ?
H01R C01P H01S 109.5 . . ?
H01R C01P H01T 109.5 . . ?
H01S C01P H01T 109.5 . . ?

loop_
_geom_bond_atom_site_label_1
_geom_bond_atom_site_label_2
_geom_bond_distance
_geom_bond_site_symmetry_2
_geom_bond_publ_flag
S01 O006 1.416(4) . ?
S01 O00B 1.448(5) . ?
S01 N00C 1.669(5) . ?
S01 C014 1.764(7) . ?
S02 C00W 1.756(6) . ?
S02 C013 1.762(7) . ?
F00 C00V 1.362(8) . ?
F1 C018 1.358(7) . ?
F2 C017 1.334(8) . ?
F3 C01C 1.343(7) . ?
O008 C00L 1.205(7) . ?
F4 C01I 1.349(8) . ?
O00A C00L 1.353(7) . ?
O00A C01K 1.480(8) . ?
N00C C00H 1.447(7) . ?
N00C C00K 1.415(7) . ?
N00E C010 1.127(9) . ?
C00F C00G 1.517(8) . ?
C00F C00J 1.395(9) . ?
C00F C00Q 1.392(8) . ?
C00G H00G 1.0000 . ?
C00G C00N 1.514(8) . ?
C00G C00W 1.547(8) . ?
C00H C00N 1.350(8) . ?
C00H C00Z 1.543(8) . ?
C00I H00I 1.0000 . ?
C00I C00L 1.494(8) . ?
C00I C00S 1.552(8) . ?
C00I C00Z 1.564(8) . ?
C00J H00J 0.9500 . ?
C00J C012 1.401(9) . ?
C00K C00M 1.396(8) . ?
C00K C015 1.384(9) . ?
C00M C00N 1.445(9) . ?
C00M C00O 1.413(9) . ?
C00O H00O 0.9500 . ?
C00O C00R 1.394(9) . ?
C00P C00Z 1.581(9) . ?
C00P C010 1.491(10) . ?
C00P C011 1.580(10) . ?
C00P C01G 1.588(9) . ?
C00Q H00Q 0.9500 . ?
C00Q C00T 1.386(10) . ?
C00R H00R 0.9500 . ?
C00R C019 1.394(9) . ?
C00S C00U 1.498(9) . ?
C00S C00W 1.328(8) . ?
C00T H00T 0.9500 . ?
C00T C00X 1.369(10) . ?
C00U C01B 1.382(9) . ?
C00U C01F 1.396(9) . ?
C00V C013 1.390(8) . ?
C00V C01C 1.375(10) . ?
C00X H00X 0.9500 . ?
C00X C012 1.405(10) . ?
C00Z H00Z 1.0000 . ?
C011 H01A 0.9800 . ?
C011 H01B 0.9800 . ?
C011 H01C 0.9800 . ?
C012 H012 0.9500 . ?
C013 C018 1.401(9) . ?
C014 C01A 1.392(10) . ?
C014 C01L 1.390(10) . ?
C015 H015 0.9500 . ?
C015 C019 1.400(9) . ?
C016 H016 0.9500 . ?
C016 C01E 1.382(11) . ?
C016 C01F 1.368(10) . ?
C017 C01C 1.376(10) . ?
C017 C01I 1.374(10) . ?
C018 C01I 1.368(10) . ?
C019 H019 0.9500 . ?
C01A H01D 0.9500 . ?
C01A C01D 1.388(11) . ?
C01B H01E 0.9500 . ?
C01B C01H 1.382(10) . ?
C01D H01F 0.9500 . ?
C01D C01J 1.373(12) . ?
C01E H01G 0.9500 . ?
C01E C01H 1.382(11) . ?
C01F H01H 0.9500 . ?
C01G H01I 0.9800 . ?
C01G H01J 0.9800 . ?
C01G H01K 0.9800 . ?
C01H H01L 0.9500 . ?
C01J H01M 0.9500 . ?
C01J C01N 1.359(13) . ?
C01K H01N 0.9900 . ?
C01K H01O 0.9900 . ?
C01K C01P 1.451(11) . ?
C01L H01P 0.9500 . ?
C01L C01N 1.415(13) . ?
C01N H01Q 0.9500 . ?
C01P H01R 0.9800 . ?
C01P H01S 0.9800 . ?
C01P H01T 0.9800 . ?
